data_4123949
loop_
_publ_author_name
'Brown, Alec N.'
'Li, Bo'
'Liu, Shih-Yuan'

_publ_section_title
;
 Negishi Cross-Coupling Is Compatible with a Reactive B-Cl Bond:
 Development of a Versatile Late-Stage Functionalization of 1,2-Azaborines
 and Its Application to the Synthesis of New BN Isosteres of Naphthalene
 and Indenyl.
;
_journal_issue 28
_journal_name_full 'Journal of the American Chemical Society'
_journal_page_first 8932
_journal_page_last 8935
_journal_paper_doi 10.1021/jacs.5b05879
_journal_volume 137
_journal_year 2015
_chemical_formula_moiety 'C8 H8 B N'
_chemical_formula_sum 'C8 H8 B N'
_chemical_formula_weight 128.96
_space_group_crystal_system monoclinic
_space_group_IT_number 14
_space_group_name_Hall '-P 2ybc'
_space_group_name_H-M_alt 'P 1 21/c 1'
_symmetry_space_group_name_Hall '-P 2ybc'
_symmetry_space_group_name_H-M 'P 1 21/c 1'
_atom_sites_solution_hydrogens difmap
_atom_sites_solution_primary direct
_atom_sites_solution_secondary difmap
_audit_creation_method SHELXL-2014/6
_cell_angle_alpha 90
_cell_angle_beta 107.059(6)
_cell_angle_gamma 90
_cell_formula_units_Z 2
_cell_length_a 8.1542(6)
_cell_length_b 5.7395(4)
_cell_length_c 7.7590(5)
_cell_measurement_reflns_used 2001
_cell_measurement_temperature 100(2)
_cell_measurement_theta_max 66.49
_cell_measurement_theta_min 5.68
_cell_volume 347.15(4)
_computing_cell_refinement 'SAINT (Bruker, 2014)'
_computing_data_collection 'APEX2 (Bruker, 2014)'
_computing_data_reduction 'SAINT (Bruker, 2014)'
_computing_molecular_graphics 'Bruker SHELXTL'
_computing_publication_material 'Bruker SHELXTL'
_computing_structure_refinement 'SHELXL-2014 (Sheldrick, 2014)'
_computing_structure_solution 'SHELXL-2014 (Sheldrick, 2014)'
_diffrn_ambient_temperature 100(2)
_diffrn_measured_fraction_theta_full 0.981
_diffrn_measured_fraction_theta_max 0.998
_diffrn_measurement_device_type 'Bruker Kappa DUO CCD diffractometer'
_diffrn_measurement_method '\f and \w scans'
_diffrn_radiation_monochromator mirrors
_diffrn_radiation_type CuK\a
_diffrn_radiation_wavelength 1.54178
_diffrn_reflns_av_R_equivalents 0.0336
_diffrn_reflns_av_unetI/netI 0.0242
_diffrn_reflns_laue_measured_fraction_full 0.981
_diffrn_reflns_laue_measured_fraction_max 0.998
_diffrn_reflns_limit_h_max 9
_diffrn_reflns_limit_h_min -9
_diffrn_reflns_limit_k_max 6
_diffrn_reflns_limit_k_min -6
_diffrn_reflns_limit_l_max 9
_diffrn_reflns_limit_l_min -9
_diffrn_reflns_number 3226
_diffrn_reflns_point_group_measured_fraction_full 0.981
_diffrn_reflns_point_group_measured_fraction_max 0.998
_diffrn_reflns_theta_full 67.679
_diffrn_reflns_theta_max 66.487
_diffrn_reflns_theta_min 5.675
_diffrn_source 'microfocus sealed tube'
_diffrn_source_type 'Incoatec I\uS'
_exptl_absorpt_coefficient_mu 0.541
_exptl_absorpt_correction_T_max 0.7528
_exptl_absorpt_correction_T_min 0.6336
_exptl_absorpt_correction_type multi-scan
_exptl_absorpt_process_details
;
Sheldrick, G.M. (2013). SADABS. Bruker AXS Inc. Madison, WI USA.
;
_exptl_crystal_colour colorless
_exptl_crystal_density_diffrn 1.234
_exptl_crystal_density_meas ?
_exptl_crystal_density_method none
_exptl_crystal_description block
_exptl_crystal_F_000 136
_exptl_crystal_size_max 0.120
_exptl_crystal_size_mid 0.040
_exptl_crystal_size_min 0.030
_refine_diff_density_max 0.497
_refine_diff_density_min -0.186
_refine_diff_density_rms 0.051
_refine_ls_extinction_coef na
_refine_ls_extinction_method none
_refine_ls_goodness_of_fit_ref 1.076
_refine_ls_hydrogen_treatment refall
_refine_ls_matrix_type full
_refine_ls_number_parameters 62
_refine_ls_number_reflns 616
_refine_ls_number_restraints 0
_refine_ls_restrained_S_all 1.076
_refine_ls_R_factor_all 0.0666
_refine_ls_R_factor_gt 0.0566
_refine_ls_shift/su_max 0.000
_refine_ls_shift/su_mean 0.000
_refine_ls_structure_factor_coef Fsqd
_refine_ls_weighting_details 'w=1/[\s^2^(Fo^2^)+(0.0929P)^2^+0.1717P] where P=(Fo^2^+2Fc^2^)/3'
_refine_ls_weighting_scheme calc
_refine_ls_wR_factor_gt 0.1557
_refine_ls_wR_factor_ref 0.1641
_reflns_Friedel_coverage 0.000
_reflns_number_gt 511
_reflns_number_total 616
_reflns_threshold_expression 'I > 2\s(I)'
_cod_data_source_file ja5b05879_si_003.cif
_cod_data_source_block C8H8BN
_cod_depositor_comments
;
The following automatic conversions were performed:

'_exptl_crystal_density_meas' value 'not measured' was changed to '?'
- the value is perceived as not measured.

Automatic conversion script
Id: cif_fix_values 3271 2015-04-21 07:52:19Z andrius 

 Adding full bibliography for 4123948--4123949.cif.
;
_cod_database_code 4123949
_shelx_space_group_comment
;
The symmetry employed for this shelxl refinement is uniquely defined
by the following loop, which should always be used as a source of
symmetry information in preference to the above space-group names.
They are only intended as comments.
;
_shelx_estimated_absorpt_t_min 0.938
_shelx_estimated_absorpt_t_max 0.984
_shelxl_version_number 2014/6

loop_
_space_group_symop_operation_xyz
'x, y, z'
'-x, y+1/2, -z+1/2'
'-x, -y, -z'
'x, -y-1/2, z-1/2'

loop_
_atom_site_label
_atom_site_type_symbol
_atom_site_fract_x
_atom_site_fract_y
_atom_site_fract_z
_atom_site_U_iso_or_equiv
_atom_site_adp_type
_atom_site_occupancy
_atom_site_site_symmetry_order
_atom_site_calc_flag
_atom_site_refinement_flags_occupancy
_atom_site_disorder_assembly
_atom_site_disorder_group
N1 N 0.6285(3) 0.2507(3) 0.4400(3) 0.0424(7) Uani 0.5 1 d P A 1
B1 B 0.4838(3) 0.3876(4) 0.4497(3) 0.0329(6) Uani 0.5 1 d P A 1
C1 C 0.6285(3) 0.2507(3) 0.4400(3) 0.0424(7) Uani 0.5 1 d P A 2
C2 C 0.4838(3) 0.3876(4) 0.4497(3) 0.0329(6) Uani 0.5 1 d P A 2
C3 C 0.7870(3) 0.3221(4) 0.5226(3) 0.0448(7) Uani 1 1 d . . .
C4 C 0.8243(3) 0.5287(4) 0.6204(3) 0.0424(7) Uani 1 1 d . . .
C5 C 0.6967(3) 0.6800(4) 0.6397(3) 0.0456(7) Uani 1 1 d . . .
H1 H 0.720(4) 0.812(7) 0.702(4) 0.073(10) Uiso 1 1 d . . .
H2 H 0.616(3) 0.089(5) 0.373(4) 0.061(8) Uiso 1 1 d . . .
H3 H 0.948(3) 0.558(5) 0.676(4) 0.053(7) Uiso 1 1 d . . .
H4 H 0.880(4) 0.216(5) 0.515(4) 0.059(8) Uiso 1 1 d . . .

loop_
_atom_site_aniso_label
_atom_site_aniso_U_11
_atom_site_aniso_U_22
_atom_site_aniso_U_33
_atom_site_aniso_U_23
_atom_site_aniso_U_13
_atom_site_aniso_U_12
N1 0.0643(14) 0.0292(11) 0.0342(11) 0.0044(8) 0.0151(10) 0.0036(9)
B1 0.0506(13) 0.0240(11) 0.0246(11) 0.0064(8) 0.0119(10) -0.0033(9)
C1 0.0643(14) 0.0292(11) 0.0342(11) 0.0044(8) 0.0151(10) 0.0036(9)
C2 0.0506(13) 0.0240(11) 0.0246(11) 0.0064(8) 0.0119(10) -0.0033(9)
C3 0.0565(14) 0.0421(14) 0.0367(13) 0.0089(10) 0.0151(11) 0.0051(11)
C4 0.0368(12) 0.0523(15) 0.0364(12) 0.0124(10) 0.0080(9) -0.0060(10)
C5 0.0699(16) 0.0337(13) 0.0334(12) 0.0058(10) 0.0155(11) -0.0125(11)

loop_
_atom_type_symbol
_atom_type_description
_atom_type_scat_dispersion_real
_atom_type_scat_dispersion_imag
_atom_type_scat_source
C C 0.0181 0.0091 'International Tables Vol C Tables 4.2.6.8 and 6.1.1.4'
H H 0.0000 0.0000 'International Tables Vol C Tables 4.2.6.8 and 6.1.1.4'
B B 0.0090 0.0039 'International Tables Vol C Tables 4.2.6.8 and 6.1.1.4'
N N 0.0311 0.0180 'International Tables Vol C Tables 4.2.6.8 and 6.1.1.4'

loop_
_geom_angle_atom_site_label_1
_geom_angle_atom_site_label_2
_geom_angle_atom_site_label_3
_geom_angle
_geom_angle_site_symmetry_1
_geom_angle_site_symmetry_3
C3 N1 B1 120.2(2) . .
C3 N1 H2 116.9(15) . .
B1 N1 H2 122.8(15) . .
N1 B1 C5 123.4(2) . 3_666
N1 B1 C2 118.6(2) . 3_666
C5 B1 C2 118.0(3) 3_666 3_666
C3 C1 C2 120.2(2) . .
C3 C1 H2 116.9(15) . .
C2 C1 H2 122.8(15) . .
C1 C2 C5 123.4(2) . 3_666
C1 C2 B1 118.6(2) . 3_666
C5 C2 B1 118.0(3) 3_666 3_666
C1 C3 C4 123.5(2) . .
C1 C3 H4 115.9(17) . .
C4 C3 H4 120.6(17) . .
C3 C4 C5 122.5(2) . .
C3 C4 H3 114.3(15) . .
C5 C4 H3 123.1(16) . .
C4 C5 B1 117.1(2) . 3_666
C4 C5 H1 122.7(19) . .
B1 C5 H1 120.2(19) 3_666 .

loop_
_geom_bond_atom_site_label_1
_geom_bond_atom_site_label_2
_geom_bond_distance
_geom_bond_site_symmetry_2
N1 C3 1.328(3) .
N1 B1 1.438(3) .
N1 H2 1.06(3) .
B1 C5 1.483(3) 3_666
B1 C2 1.492(4) 3_666
C1 C3 1.328(3) .
C1 C2 1.438(3) .
C1 H2 1.06(3) .
C2 C5 1.483(3) 3_666
C3 C4 1.392(3) .
C3 H4 0.99(3) .
C4 C5 1.397(3) .
C4 H3 0.99(3) .
C5 C2 1.483(3) 3_666
C5 H1 0.89(4) .

loop_
_geom_torsion_atom_site_label_1
_geom_torsion_atom_site_label_2
_geom_torsion_atom_site_label_3
_geom_torsion_atom_site_label_4
_geom_torsion
_geom_torsion_site_symmetry_4
C3 C1 C2 C5 179.6(2) 3_666
C3 C1 C2 B1 1.4(3) 3_666
C2 C1 C3 C4 -0.5(3) .
N1 C3 C4 C5 -0.2(3) .
C3 C4 C5 B1 -0.1(3) 3_666
